data_4510592
loop_
_publ_author_name
'Suresh, Kuthuru'
'Nangia, Ashwini'

_publ_section_title
;
 Lornoxicam Salts: Crystal Structures, Conformations, and Solubility
;
_journal_issue 6
_journal_name_full 'Crystal Growth &amp; Design'
_journal_page_first 2945
_journal_paper_doi 10.1021/cg500231z
_journal_volume 14
_journal_year 2014
_chemical_formula_moiety 'C14 H14 N3 O7 S3 Cl'
_chemical_formula_sum 'C14 H14 Cl N3 O7 S3'
_chemical_formula_weight 467.91
_chemical_melting_point 479
_chemical_name_common 'Lornoxicam Mesylate salt'
_chemical_name_systematic
; 
 (3E)-6-chloro-3-[hydroxy(pyridin-2-ylamino)methylene]- 
2-methyl-2,3-dihydro-4H-thieno[2,3-e][1,2] thiazin-4-ol-1,1-dioxide) Mesylate  
;
_space_group_IT_number 14
_symmetry_cell_setting monoclinic
_symmetry_space_group_name_Hall '-P 2ybc'
_symmetry_space_group_name_H-M 'P 1 21/c 1'
_atom_sites_solution_hydrogens geom
_atom_sites_solution_primary direct
_atom_sites_solution_secondary difmap
_audit_creation_method SHELXL-97
_cell_angle_alpha 90.00
_cell_angle_beta 111.707(9)
_cell_angle_gamma 90.00
_cell_formula_units_Z 4
_cell_length_a 13.4730(11)
_cell_length_b 13.2684(8)
_cell_length_c 11.2407(8)
_cell_measurement_reflns_used 2465
_cell_measurement_temperature 298(2)
_cell_measurement_theta_max 26.3132
_cell_measurement_theta_min 2.9606
_cell_volume 1867.0(3)
_computing_cell_refinement
;
CrysAlisPro, Oxford Diffraction Ltd.,
Version 1.171.34.40 (release 27-08-2010 CrysAlis171 .NET)
(compiled Aug 27 2010,11:50:40)
;
_computing_data_collection
;
CrysAlisPro, Oxford Diffraction Ltd.,
Version 1.171.34.40 (release 27-08-2010 CrysAlis171 .NET)
(compiled Aug 27 2010,11:50:40)
;
_computing_data_reduction
;
CrysAlisPro, Oxford Diffraction Ltd.,
Version 1.171.34.40 (release 27-08-2010 CrysAlis171 .NET)
(compiled Aug 27 2010,11:50:40)
;
_computing_structure_refinement 'SHELXL-97 (Sheldrick, 1997)'
_computing_structure_solution 'SHELXS-97 (Sheldrick, 1990)'
_diffrn_ambient_temperature 298(2)
_diffrn_detector_area_resol_mean 16.3291
_diffrn_measured_fraction_theta_full 0.999
_diffrn_measured_fraction_theta_max 0.999
_diffrn_measurement_device_type 'Xcalibur, Eos, Gemini'
_diffrn_measurement_method '\w scans'
_diffrn_radiation_monochromator graphite
_diffrn_radiation_source 'fine-focus sealed tube'
_diffrn_radiation_type MoK\a
_diffrn_radiation_wavelength 0.71073
_diffrn_reflns_av_R_equivalents 0.0575
_diffrn_reflns_av_sigmaI/netI 0.1203
_diffrn_reflns_limit_h_max 16
_diffrn_reflns_limit_h_min -16
_diffrn_reflns_limit_k_max 16
_diffrn_reflns_limit_k_min -13
_diffrn_reflns_limit_l_max 14
_diffrn_reflns_limit_l_min -14
_diffrn_reflns_number 8057
_diffrn_reflns_theta_full 26.37
_diffrn_reflns_theta_max 26.37
_diffrn_reflns_theta_min 3.07
_exptl_absorpt_coefficient_mu 0.585
_exptl_absorpt_correction_T_max 0.9331
_exptl_absorpt_correction_T_min 0.8170
_exptl_absorpt_correction_type multi-scan
_exptl_absorpt_process_details
;
CrysAlisPro, Oxford Diffraction Ltd.,
Version 1.171.34.40 (release 27-08-2010 CrysAlis171 .NET)
(compiled Aug 27 2010,11:50:40)
Empirical absorption correction using spherical harmonics,
 implemented in SCALE3 ABSPACK scaling algorithm.
;
_exptl_crystal_colour yellow
_exptl_crystal_density_diffrn 1.665
_exptl_crystal_density_method 'not measured'
_exptl_crystal_description needle
_exptl_crystal_F_000 960
_exptl_crystal_size_max 0.36
_exptl_crystal_size_mid 0.24
_exptl_crystal_size_min 0.12
_refine_diff_density_max 0.314
_refine_diff_density_min -0.366
_refine_diff_density_rms 0.063
_refine_ls_extinction_method none
_refine_ls_goodness_of_fit_ref 0.907
_refine_ls_hydrogen_treatment mixed
_refine_ls_matrix_type full
_refine_ls_number_parameters 256
_refine_ls_number_reflns 3818
_refine_ls_number_restraints 0
_refine_ls_restrained_S_all 0.907
_refine_ls_R_factor_all 0.1120
_refine_ls_R_factor_gt 0.0507
_refine_ls_shift/su_max 0.001
_refine_ls_shift/su_mean 0.000
_refine_ls_structure_factor_coef Fsqd
_refine_ls_weighting_details 'calc w=1/[\s^2^(Fo^2^)+(0.0049P)^2^+0.0000P] where P=(Fo^2^+2Fc^2^)/3'
_refine_ls_weighting_scheme calc
_refine_ls_wR_factor_gt 0.0644
_refine_ls_wR_factor_ref 0.0828
_reflns_number_gt 2030
_reflns_number_total 3818
_reflns_threshold_expression >2sigma(I)
_cod_data_source_file cg500231z_si_005.cif
_cod_data_source_block LXM-MSA
_cod_depositor_comments 'Adding full bibliography for 4510592--4510596.cif.'
_cod_original_cell_volume 1867.0(2)
_cod_database_code 4510592

loop_
_symmetry_equiv_pos_as_xyz
'x, y, z'
'-x, y+1/2, -z+1/2'
'-x, -y, -z'
'x, -y-1/2, z-1/2'

loop_
_atom_site_label
_atom_site_type_symbol
_atom_site_fract_x
_atom_site_fract_y
_atom_site_fract_z
_atom_site_U_iso_or_equiv
_atom_site_adp_type
_atom_site_occupancy
_atom_site_symmetry_multiplicity
_atom_site_calc_flag
_atom_site_refinement_flags
S3 S 0.56585(8) 0.82733(8) 0.06677(8) 0.0363(3) Uani 1 1 d .
S1 S 0.92170(9) 0.81662(8) 0.35735(9) 0.0454(3) Uani 1 1 d .
S2 S 1.18277(9) 0.65055(9) 0.60240(9) 0.0497(3) Uani 1 1 d .
Cl22 Cl 1.28330(9) 0.79955(9) 0.80748(8) 0.0610(4) Uani 1 1 d .
O7 O 0.6191(2) 0.7514(2) 0.1642(2) 0.0459(7) Uani 1 1 d .
O3 O 1.0663(2) 0.5296(2) 0.3620(2) 0.0561(8) Uani 1 1 d .
H3A H 1.0270 0.4914 0.3074 0.084 Uiso 1 1 calc R
N1 N 0.5947(2) 0.5945(2) -0.0636(2) 0.0358(8) Uani 1 1 d .
H1 H 0.5939 0.6586 -0.0529 0.043 Uiso 1 1 calc R
O5 O 0.5600(2) 0.7926(2) -0.0600(2) 0.0461(8) Uani 1 1 d .
N2 N 0.7456(2) 0.5943(2) 0.1212(2) 0.0335(8) Uani 1 1 d .
H2A H 0.7242 0.6506 0.1409 0.040 Uiso 1 1 calc R
O2 O 0.9459(2) 0.8363(2) 0.2465(2) 0.0578(9) Uani 1 1 d .
N3 N 0.8519(2) 0.7117(2) 0.3284(2) 0.0331(8) Uani 1 1 d .
O4 O 0.8880(2) 0.4865(2) 0.1686(2) 0.0496(8) Uani 1 1 d .
O6 O 0.4632(2) 0.8583(2) 0.0672(2) 0.0479(7) Uani 1 1 d .
C8 C 1.0096(3) 0.6093(3) 0.3751(3) 0.0360(10) Uani 1 1 d .
C6 C 0.8475(3) 0.5635(3) 0.1922(3) 0.0332(9) Uani 1 1 d .
C1 C 0.6749(3) 0.5401(3) 0.0196(3) 0.0310(9) Uani 1 1 d .
C7 C 0.9063(3) 0.6274(3) 0.3002(3) 0.0310(9) Uani 1 1 d .
C5 C 0.5156(3) 0.5519(3) -0.1634(3) 0.0451(11) Uani 1 1 d .
H5 H 0.4607 0.5917 -0.2178 0.054 Uiso 1 1 calc R
C9 C 1.0690(3) 0.6799(3) 0.4751(3) 0.0363(10) Uani 1 1 d .
C12 C 1.1846(3) 0.7691(3) 0.6652(3) 0.0420(11) Uani 1 1 d .
C2 C 0.6779(3) 0.4374(3) -0.0003(3) 0.0390(10) Uani 1 1 d .
H2 H 0.7335 0.3983 0.0540 0.047 Uiso 1 1 calc R
C11 C 1.1039(3) 0.8294(3) 0.5913(3) 0.0435(11) Uani 1 1 d .
H11 H 1.0938 0.8960 0.6097 0.052 Uiso 1 1 calc R
C13 C 0.7942(3) 0.6889(3) 0.4154(3) 0.0560(13) Uani 1 1 d .
H13A H 0.7577 0.7483 0.4262 0.084 Uiso 1 1 calc R
H13B H 0.8444 0.6675 0.4970 0.084 Uiso 1 1 calc R
H13C H 0.7432 0.6362 0.3789 0.084 Uiso 1 1 calc R
O1 O 0.8682(2) 0.8907(2) 0.4042(2) 0.0738(10) Uani 1 1 d .
C10 C 1.0377(3) 0.7757(3) 0.4824(3) 0.0374(10) Uani 1 1 d .
C4 C 0.5162(3) 0.4511(4) -0.1841(4) 0.0498(12) Uani 1 1 d .
H4 H 0.4625 0.4213 -0.2530 0.060 Uiso 1 1 calc R
C3 C 0.5973(3) 0.3942(3) -0.1018(4) 0.0469(11) Uani 1 1 d .
H3 H 0.5980 0.3250 -0.1147 0.056 Uiso 1 1 calc R
C14 C 0.6501(3) 0.9336(3) 0.1030(3) 0.0541(12) Uani 1 1 d .
H14A H 0.7184 0.9153 0.1010 0.081 Uiso 1 1 calc R
H14B H 0.6591 0.9579 0.1868 0.081 Uiso 1 1 calc R
H14C H 0.6187 0.9855 0.0410 0.081 Uiso 1 1 calc R

loop_
_atom_site_aniso_label
_atom_site_aniso_U_11
_atom_site_aniso_U_22
_atom_site_aniso_U_33
_atom_site_aniso_U_23
_atom_site_aniso_U_13
_atom_site_aniso_U_12
S3 0.0374(6) 0.0302(6) 0.0364(5) -0.0002(5) 0.0078(5) 0.0036(5)
S1 0.0474(7) 0.0267(6) 0.0440(6) -0.0026(5) -0.0044(5) 0.0044(6)
S2 0.0420(7) 0.0438(8) 0.0461(6) -0.0003(5) -0.0037(5) 0.0031(6)
Cl22 0.0608(8) 0.0587(9) 0.0405(5) -0.0016(5) -0.0080(5) -0.0141(7)
O7 0.0514(19) 0.0392(19) 0.0416(14) 0.0109(13) 0.0108(13) 0.0074(15)
O3 0.0445(19) 0.045(2) 0.0582(18) -0.0191(15) -0.0056(14) 0.0116(17)
N1 0.042(2) 0.028(2) 0.0342(16) -0.0044(15) 0.0105(16) 0.0009(17)
O5 0.066(2) 0.0363(18) 0.0332(13) -0.0004(12) 0.0152(14) 0.0061(15)
N2 0.031(2) 0.0237(19) 0.0377(16) -0.0059(14) 0.0039(15) 0.0000(16)
O2 0.067(2) 0.045(2) 0.0427(15) 0.0150(14) -0.0015(15) -0.0200(17)
N3 0.0309(19) 0.031(2) 0.0332(16) -0.0026(15) 0.0067(15) 0.0014(17)
O4 0.0474(19) 0.0322(18) 0.0553(17) -0.0135(14) 0.0028(14) 0.0096(16)
O6 0.0350(17) 0.047(2) 0.0589(16) -0.0038(14) 0.0136(14) 0.0095(15)
C8 0.037(3) 0.029(2) 0.039(2) 0.0017(19) 0.011(2) 0.006(2)
C6 0.032(3) 0.026(2) 0.037(2) 0.0011(18) 0.0077(19) 0.002(2)
C1 0.031(2) 0.030(2) 0.0306(19) -0.0010(18) 0.0099(18) -0.001(2)
C7 0.033(2) 0.026(2) 0.0310(19) -0.0025(17) 0.0073(18) 0.003(2)
C5 0.044(3) 0.055(3) 0.031(2) -0.008(2) 0.0083(19) -0.008(3)
C9 0.032(2) 0.038(3) 0.0321(19) 0.0003(19) 0.0027(17) -0.001(2)
C12 0.040(3) 0.041(3) 0.034(2) -0.0047(19) 0.001(2) -0.010(2)
C2 0.037(3) 0.024(2) 0.052(2) -0.0055(19) 0.011(2) -0.005(2)
C11 0.049(3) 0.034(3) 0.039(2) -0.009(2) 0.006(2) -0.006(2)
C13 0.048(3) 0.077(4) 0.046(2) -0.007(2) 0.022(2) -0.001(3)
O1 0.070(2) 0.044(2) 0.080(2) -0.0294(17) -0.0053(17) 0.0195(19)
C10 0.040(3) 0.027(2) 0.038(2) -0.0011(18) 0.0064(19) -0.002(2)
C4 0.045(3) 0.059(4) 0.044(2) -0.018(2) 0.015(2) -0.017(3)
C3 0.051(3) 0.033(3) 0.059(3) -0.018(2) 0.024(2) -0.015(2)
C14 0.054(3) 0.045(3) 0.060(3) -0.008(2) 0.017(2) -0.007(3)

loop_
_atom_type_symbol
_atom_type_description
_atom_type_scat_dispersion_real
_atom_type_scat_dispersion_imag
_atom_type_scat_source
C C 0.0033 0.0016 'International Tables Vol C Tables 4.2.6.8 and 6.1.1.4'
H H 0.0000 0.0000 'International Tables Vol C Tables 4.2.6.8 and 6.1.1.4'
N N 0.0061 0.0033 'International Tables Vol C Tables 4.2.6.8 and 6.1.1.4'
O O 0.0106 0.0060 'International Tables Vol C Tables 4.2.6.8 and 6.1.1.4'
S S 0.1246 0.1234 'International Tables Vol C Tables 4.2.6.8 and 6.1.1.4'
Cl Cl 0.1484 0.1585 'International Tables Vol C Tables 4.2.6.8 and 6.1.1.4'

loop_
_geom_angle_atom_site_label_1
_geom_angle_atom_site_label_2
_geom_angle_atom_site_label_3
_geom_angle
O6 S3 O7 113.38(15)
O6 S3 O5 112.59(16)
O7 S3 O5 110.15(15)
O6 S3 C14 107.93(18)
O7 S3 C14 106.42(18)
O5 S3 C14 105.87(16)
O2 S1 O1 120.41(19)
O2 S1 N3 106.37(15)
O1 S1 N3 109.00(18)
O2 S1 C10 109.44(18)
O1 S1 C10 109.74(17)
N3 S1 C10 99.87(17)
C9 S2 C12 90.43(19)
C8 O3 H3A 109.5
C1 N1 C5 122.4(3)
C1 N1 H1 118.8
C5 N1 H1 118.8
C6 N2 C1 124.1(3)
C6 N2 H2A 118.0
C1 N2 H2A 118.0
C7 N3 C13 114.9(3)
C7 N3 S1 113.7(2)
C13 N3 S1 116.2(2)
O3 C8 C7 124.5(3)
O3 C8 C9 114.8(3)
C7 C8 C9 120.7(4)
O4 C6 N2 123.4(3)
O4 C6 C7 121.0(3)
N2 C6 C7 115.6(3)
N1 C1 C2 118.6(3)
N1 C1 N2 115.1(3)
C2 C1 N2 126.2(3)
C8 C7 N3 119.5(3)
C8 C7 C6 122.2(3)
N3 C7 C6 118.3(3)
N1 C5 C4 120.0(4)
N1 C5 H5 120.0
C4 C5 H5 120.0
C10 C9 C8 124.0(3)
C10 C9 S2 111.5(3)
C8 C9 S2 124.4(3)
C11 C12 Cl22 127.1(3)
C11 C12 S2 113.6(3)
Cl22 C12 S2 119.3(2)
C3 C2 C1 118.9(4)
C3 C2 H2 120.6
C1 C2 H2 120.6
C12 C11 C10 109.9(4)
C12 C11 H11 125.1
C10 C11 H11 125.1
N3 C13 H13A 109.5
N3 C13 H13B 109.5
H13A C13 H13B 109.5
N3 C13 H13C 109.5
H13A C13 H13C 109.5
H13B C13 H13C 109.5
C9 C10 C11 114.6(4)
C9 C10 S1 116.5(3)
C11 C10 S1 128.9(3)
C5 C4 C3 118.8(4)
C5 C4 H4 120.6
C3 C4 H4 120.6
C4 C3 C2 121.3(4)
C4 C3 H3 119.4
C2 C3 H3 119.4
S3 C14 H14A 109.5
S3 C14 H14B 109.5
H14A C14 H14B 109.5
S3 C14 H14C 109.5
H14A C14 H14C 109.5
H14B C14 H14C 109.5

loop_
_geom_bond_atom_site_label_1
_geom_bond_atom_site_label_2
_geom_bond_distance
S3 O6 1.445(3)
S3 O7 1.466(3)
S3 O5 1.471(2)
S3 C14 1.761(4)
S1 O2 1.424(3)
S1 O1 1.430(3)
S1 N3 1.644(3)
S1 C10 1.757(4)
S2 C9 1.711(4)
S2 C12 1.720(4)
Cl22 C12 1.707(4)
O3 C8 1.344(4)
O3 H3A 0.8200
N1 C1 1.347(4)
N1 C5 1.353(4)
N1 H1 0.8600
N2 C6 1.369(4)
N2 C1 1.387(4)
N2 H2A 0.8600
N3 C7 1.435(4)
N3 C13 1.488(4)
O4 C6 1.233(4)
C8 C7 1.356(5)
C8 C9 1.455(5)
C6 C7 1.452(5)
C1 C2 1.384(5)
C5 C4 1.358(6)
C5 H5 0.9300
C9 C10 1.351(5)
C12 C11 1.358(5)
C2 C3 1.376(5)
C2 H2 0.9300
C11 C10 1.412(5)
C11 H11 0.9300
C13 H13A 0.9600
C13 H13B 0.9600
C13 H13C 0.9600
C4 C3 1.369(5)
C4 H4 0.9300
C3 H3 0.9300
C14 H14A 0.9600
C14 H14B 0.9600
C14 H14C 0.9600
